data_7705499
loop_
_publ_author_name
'Kirkman-Davis, Emma'
'Witkos, Faith E.'
'Selmani, Veli'
'Monroe, Jeffrey C.'
'Landee, Christopher P.'
'Turnbull, Mark M.'
'Dawe, Louise N.'
'Polson, Matthew I. J.'
'Wikaira, Jan L.'

_publ_section_title
;
 Pyrazine-bridged Cu(ii) chains: diaquabis(n-methyl-2-pyridone)copper(ii)
 perchlorate complexes.
;
_journal_issue 39
_journal_name_full 'Dalton transactions (Cambridge, England : 2003)'
_journal_page_first 13693
_journal_page_last 13703
_journal_paper_doi 10.1039/d0dt02716b
_journal_volume 49
_journal_year 2020
_chemical_formula_sum 'C16 H22 Cl2 Cu N4 O12'
_chemical_formula_weight 596.81
_space_group_crystal_system triclinic
_space_group_IT_number 2
_space_group_name_Hall '-P 1'
_space_group_name_H-M_alt 'P -1'
_atom_sites_solution_hydrogens mixed
_atom_sites_solution_primary direct
_atom_sites_solution_secondary difmap
_audit_creation_method SHELXL-2018/3
_audit_update_record
;
2020-07-19 deposited with the CCDC.	2020-09-23 downloaded from the CCDC.
;
_cell_angle_alpha 90.984(8)
_cell_angle_beta 99.500(7)
_cell_angle_gamma 93.911(8)
_cell_formula_units_Z 1
_cell_length_a 6.8314(6)
_cell_length_b 8.1609(9)
_cell_length_c 10.4545(10)
_cell_measurement_reflns_used 1876
_cell_measurement_temperature 280.00(10)
_cell_measurement_theta_max 28.8270
_cell_measurement_theta_min 3.8440
_cell_volume 573.27(10)
_computing_cell_refinement 'CrysAlisPro 1.171.40.67a (Rigaku OD, 2019)'
_computing_data_collection 'CrysAlisPro 1.171.40.67a (Rigaku OD, 2019)'
_computing_data_reduction 'CrysAlisPro 1.171.40.67a (Rigaku OD, 2019)'
_computing_structure_refinement 'SHELXL-2018/3 (Sheldrick, 2018)'
_computing_structure_solution 'SHelxl-97 (Sheldrick, 2008)'
_diffrn_ambient_environment air
_diffrn_ambient_temperature 280.00(10)
_diffrn_detector 'CCD plate'
_diffrn_detector_area_resol_mean 10.6501
_diffrn_detector_type Atlas
_diffrn_measured_fraction_theta_full 0.968
_diffrn_measured_fraction_theta_max 0.811
_diffrn_measurement_device 'four-circle diffractometer'
_diffrn_measurement_device_type 'SuperNova, Dual, Cu at home/near, Atlas'
_diffrn_radiation_monochromator mirror
_diffrn_radiation_probe x-ray
_diffrn_radiation_type 'Mo K\a'
_diffrn_radiation_wavelength 0.71073
_diffrn_reflns_av_unetI/netI 0.0606
_diffrn_reflns_Laue_measured_fraction_full 0.968
_diffrn_reflns_Laue_measured_fraction_max 0.811
_diffrn_reflns_limit_h_max 9
_diffrn_reflns_limit_h_min -7
_diffrn_reflns_limit_k_max 11
_diffrn_reflns_limit_k_min -11
_diffrn_reflns_limit_l_max 14
_diffrn_reflns_limit_l_min -13
_diffrn_reflns_number 5016
_diffrn_reflns_point_group_measured_fraction_full 0.968
_diffrn_reflns_point_group_measured_fraction_max 0.811
_diffrn_reflns_theta_full 25.242
_diffrn_reflns_theta_max 30.708
_diffrn_reflns_theta_min 3.332
_diffrn_source 'micro-focus sealed X-ray tube'
_diffrn_source_type 'SuperNova (Mo) X-ray Source'
_exptl_absorpt_coefficient_mu 1.256
_exptl_absorpt_correction_T_max 1.000
_exptl_absorpt_correction_T_min 0.437
_exptl_absorpt_correction_type gaussian
_exptl_absorpt_process_details
;
CrysAlisPro 1.171.40.67a (Rigaku Oxford Diffraction, 2019)
Numerical absorption correction based on gaussian integration over
			a multifaceted crystal model
Empirical absorption correction using spherical harmonics,
 implemented in SCALE3 ABSPACK scaling algorithm.
;
_exptl_crystal_colour blue-green
_exptl_crystal_density_diffrn 1.729
_exptl_crystal_description prism
_exptl_crystal_F_000 305
_exptl_crystal_preparation 'Magnetic properties'
_exptl_crystal_size_max 0.495
_exptl_crystal_size_mid 0.128
_exptl_crystal_size_min 0.072
_refine_diff_density_max 2.708
_refine_diff_density_min -0.993
_refine_diff_density_rms 0.180
_refine_ls_extinction_method none
_refine_ls_goodness_of_fit_ref 1.069
_refine_ls_hydrogen_treatment mixed
_refine_ls_matrix_type full
_refine_ls_number_parameters 207
_refine_ls_number_reflns 5016
_refine_ls_number_restraints 2
_refine_ls_restrained_S_all 1.068
_refine_ls_R_factor_all 0.0973
_refine_ls_R_factor_gt 0.0792
_refine_ls_shift/su_max 0.000
_refine_ls_shift/su_mean 0.000
_refine_ls_structure_factor_coef Fsqd
_refine_ls_weighting_details 'w=1/[\s^2^(Fo^2^)+(0.1312P)^2^+0.1365P] where P=(Fo^2^+2Fc^2^)/3'
_refine_ls_weighting_scheme calc
_refine_ls_wR_factor_gt 0.2060
_refine_ls_wR_factor_ref 0.2306
_reflns_Friedel_coverage 0.000
_reflns_number_gt 3882
_reflns_number_total 5016
_reflns_threshold_expression 'I > 2\s(I)'
_cod_data_source_file d0dt02716b2.cif
_cod_data_source_block ekdoa_CCDC1
_cod_depositor_comments 'Adding full bibliography for 7705494--7705499.cif.'
_cod_original_cell_volume 573.28(10)
_cod_database_code 7705499
_shelx_shelxl_version_number 2018/3
_shelx_space_group_comment
;
The symmetry employed for this shelxl refinement is uniquely defined
by the following loop, which should always be used as a source of
symmetry information in preference to the above space-group names.
They are only intended as comments.
;

loop_
_space_group_symop_operation_xyz
'x, y, z'
'-x, -y, -z'

loop_
_atom_site_label
_atom_site_type_symbol
_atom_site_fract_x
_atom_site_fract_y
_atom_site_fract_z
_atom_site_U_iso_or_equiv
_atom_site_adp_type
_atom_site_occupancy
_atom_site_site_symmetry_order
_atom_site_calc_flag
_atom_site_refinement_flags_posn
_atom_site_refinement_flags_adp
_atom_site_refinement_flags_occupancy
_atom_site_disorder_assembly
_atom_site_disorder_group
Cu1 Cu -0.500000 0.500000 0.500000 0.0336(3) Uani 1 2 d S . P . .
N1 N -0.1980(5) 0.4993(4) 0.4997(3) 0.0240(7) Uani 1 1 d . . . . .
C2 C -0.0925(7) 0.3907(6) 0.5672(4) 0.0329(10) Uani 1 1 d . . . . .
H2 H -0.154450 0.312990 0.614139 0.039 Uiso 1 1 calc R U . . .
C3 C -0.1100(7) 0.6075(6) 0.4321(4) 0.0329(10) Uani 1 1 d . . . . .
H3 H -0.184458 0.683042 0.383518 0.039 Uiso 1 1 calc R U . . .
N11 N -0.3465(8) 0.6478(6) 0.8076(5) 0.0470(12) Uani 1 1 d . . . . .
H11 H -0.380(11) 0.707(8) 0.746(6) 0.056 Uiso 1 1 d . U . . .
C12 C -0.3794(7) 0.4838(6) 0.7882(5) 0.0347(11) Uani 1 1 d . . . . .
O12 O -0.4621(5) 0.4240(5) 0.6769(3) 0.0376(8) Uani 1 1 d . . . . .
C13 C -0.3215(8) 0.3830(7) 0.8952(5) 0.0372(11) Uani 1 1 d . . . . .
C14 C -0.2420(9) 0.4601(8) 1.0111(5) 0.0471(14) Uani 1 1 d . . . . .
H14 H -0.204947 0.396336 1.082716 0.057 Uiso 1 1 calc R U . . .
C15 C -0.2146(10) 0.6298(9) 1.0259(6) 0.0553(16) Uani 1 1 d . . . . .
H15 H -0.161175 0.678563 1.106262 0.066 Uiso 1 1 calc R U . . .
C16 C -0.2653(10) 0.7214(8) 0.9242(6) 0.0545(16) Uani 1 1 d . . . . .
H16 H -0.245800 0.835247 0.932193 0.065 Uiso 1 1 calc R U . . .
C17 C -0.3478(11) 0.2021(8) 0.8752(6) 0.0538(15) Uani 1 1 d . . . . .
H17A H -0.256401 0.167218 0.821417 0.065 Uiso 1 1 calc R U . . .
H17B H -0.481658 0.171322 0.833688 0.065 Uiso 1 1 calc R U . . .
H17C H -0.322369 0.150549 0.957565 0.065 Uiso 1 1 calc R U . . .
O1W O -0.4546(7) 0.7976(5) 0.5661(4) 0.0527(10) Uani 1 1 d D . . . .
H1A H -0.546(8) 0.862(7) 0.569(6) 0.063 Uiso 1 1 d D U . . .
H1B H -0.349(7) 0.855(8) 0.565(6) 0.063 Uiso 1 1 d D U . . .
Cl1 Cl 0.1214(3) 0.93275(18) 0.70919(14) 0.0554(5) Uani 1 1 d . . . . .
O1 O -0.005(4) 0.806(3) 0.671(2) 0.106(9) Uani 0.449(15) 1 d . . P A 1
O2 O 0.289(3) 0.882(3) 0.7959(14) 0.120(8) Uani 0.449(15) 1 d . . P A 1
O3 O 0.068(3) 1.0745(17) 0.7441(17) 0.113(8) Uani 0.449(15) 1 d . . P A 1
O4 O 0.258(4) 1.005(3) 0.645(2) 0.069(5) Uani 0.449(15) 1 d . . P A 1
O1' O 0.094(3) 0.7604(19) 0.7117(18) 0.092(6) Uani 0.551(15) 1 d . . P A 2
O2' O 0.146(2) 0.9932(17) 0.8430(11) 0.105(6) Uani 0.551(15) 1 d . . P A 2
O3' O -0.0852(15) 0.9858(17) 0.6611(11) 0.092(5) Uani 0.551(15) 1 d . . P A 2
O4' O 0.220(3) 0.966(3) 0.5920(19) 0.074(5) Uani 0.551(15) 1 d . . P A 2

loop_
_atom_site_aniso_label
_atom_site_aniso_U_11
_atom_site_aniso_U_22
_atom_site_aniso_U_33
_atom_site_aniso_U_23
_atom_site_aniso_U_13
_atom_site_aniso_U_12
Cu1 0.0138(4) 0.0494(6) 0.0379(5) 0.0040(4) 0.0045(3) 0.0040(4)
N1 0.0140(17) 0.0309(18) 0.0261(17) -0.0022(15) 0.0006(13) 0.0023(14)
C2 0.025(3) 0.034(2) 0.040(3) 0.002(2) 0.009(2) -0.001(2)
C3 0.020(2) 0.038(2) 0.042(3) 0.006(2) 0.0055(19) 0.0117(19)
N11 0.043(3) 0.048(3) 0.051(3) 0.003(2) 0.008(2) 0.007(2)
C12 0.018(2) 0.045(3) 0.043(3) 0.001(2) 0.0092(19) 0.006(2)
O12 0.0206(18) 0.052(2) 0.0401(18) 0.0030(16) 0.0048(14) 0.0019(15)
C13 0.024(3) 0.047(3) 0.042(3) 0.002(2) 0.008(2) 0.006(2)
C14 0.037(3) 0.064(4) 0.041(3) 0.002(3) 0.006(2) 0.010(3)
C15 0.047(4) 0.070(4) 0.048(3) -0.014(3) 0.008(3) 0.003(3)
C16 0.048(4) 0.049(3) 0.066(4) -0.010(3) 0.010(3) 0.001(3)
C17 0.057(4) 0.052(3) 0.054(3) 0.008(3) 0.008(3) 0.010(3)
O1W 0.042(3) 0.049(2) 0.070(3) 0.009(2) 0.016(2) 0.0051(19)
Cl1 0.0672(12) 0.0425(8) 0.0511(8) -0.0026(7) -0.0044(7) 0.0007(7)
O1 0.104(18) 0.101(19) 0.107(16) -0.045(13) 0.038(12) -0.075(15)
O2 0.091(12) 0.171(18) 0.091(10) 0.073(11) -0.010(8) 0.004(12)
O3 0.18(2) 0.065(8) 0.116(14) -0.004(8) 0.086(15) 0.028(10)
O4 0.058(11) 0.050(9) 0.101(16) 0.018(10) 0.021(11) 0.000(7)
O1' 0.15(2) 0.046(6) 0.082(10) -0.007(6) 0.037(10) 0.001(8)
O2' 0.141(14) 0.095(9) 0.069(7) -0.039(7) 0.001(7) -0.012(8)
O3' 0.037(6) 0.119(11) 0.116(9) 0.000(8) -0.004(5) 0.027(6)
O4' 0.051(10) 0.078(12) 0.102(13) 0.020(8) 0.033(9) 0.016(8)

loop_
_atom_type_symbol
_atom_type_description
_atom_type_scat_dispersion_real
_atom_type_scat_dispersion_imag
_atom_type_scat_source
C C 0.0033 0.0016 'International Tables Vol C Tables 4.2.6.8 and 6.1.1.4'
H H 0.0000 0.0000 'International Tables Vol C Tables 4.2.6.8 and 6.1.1.4'
N N 0.0061 0.0033 'International Tables Vol C Tables 4.2.6.8 and 6.1.1.4'
O O 0.0106 0.0060 'International Tables Vol C Tables 4.2.6.8 and 6.1.1.4'
Cl Cl 0.1484 0.1585 'International Tables Vol C Tables 4.2.6.8 and 6.1.1.4'
Cu Cu 0.3201 1.2651 'International Tables Vol C Tables 4.2.6.8 and 6.1.1.4'

loop_
_geom_angle_atom_site_label_1
_geom_angle_atom_site_label_2
_geom_angle_atom_site_label_3
_geom_angle
_geom_angle_site_symmetry_1
_geom_angle_site_symmetry_3
_geom_angle_publ_flag
O12 Cu1 O12 180.0 2_466 . ?
O12 Cu1 N1 89.85(14) 2_466 . ?
O12 Cu1 N1 90.15(14) . . ?
O12 Cu1 N1 90.15(14) 2_466 2_466 ?
O12 Cu1 N1 89.85(14) . 2_466 ?
N1 Cu1 N1 180.0 . 2_466 ?
C3 N1 C2 119.8(4) . . ?
C3 N1 Cu1 119.9(3) . . ?
C2 N1 Cu1 120.3(3) . . ?
N1 C2 C3 119.9(4) . 2_566 ?
N1 C2 H2 120.0 . . ?
C3 C2 H2 120.0 2_566 . ?
N1 C3 C2 120.3(4) . 2_566 ?
N1 C3 H3 119.9 . . ?
C2 C3 H3 119.9 2_566 . ?
C12 N11 C16 123.7(5) . . ?
C12 N11 H11 118(5) . . ?
C16 N11 H11 118(5) . . ?
O12 C12 N11 120.2(5) . . ?
O12 C12 C13 122.2(5) . . ?
N11 C12 C13 117.6(5) . . ?
C12 O12 Cu1 135.9(3) . . ?
C14 C13 C12 117.4(5) . . ?
C14 C13 C17 123.9(5) . . ?
C12 C13 C17 118.8(5) . . ?
C13 C14 C15 122.5(6) . . ?
C13 C14 H14 118.7 . . ?
C15 C14 H14 118.7 . . ?
C16 C15 C14 119.1(5) . . ?
C16 C15 H15 120.4 . . ?
C14 C15 H15 120.4 . . ?
C15 C16 N11 119.6(6) . . ?
C15 C16 H16 120.2 . . ?
N11 C16 H16 120.2 . . ?
C13 C17 H17A 109.5 . . ?
C13 C17 H17B 109.5 . . ?
H17A C17 H17B 109.5 . . ?
C13 C17 H17C 109.5 . . ?
H17A C17 H17C 109.5 . . ?
H17B C17 H17C 109.5 . . ?
H1A O1W H1B 108(7) . . ?
O3 Cl1 O1 123.5(16) . . ?
O3 Cl1 O4 91.5(14) . . ?
O1 Cl1 O4 127.9(13) . . ?
O3 Cl1 O2 112.0(13) . . ?
O1 Cl1 O2 110.4(14) . . ?
O4 Cl1 O2 84.9(13) . . ?
O1' Cl1 O2' 106.8(10) . . ?
O1' Cl1 O3' 103.8(10) . . ?
O2' Cl1 O3' 99.2(8) . . ?
O1' Cl1 O4' 104.9(12) . . ?
O2' Cl1 O4' 136.9(10) . . ?
O3' Cl1 O4' 100.8(10) . . ?

loop_
_geom_bond_atom_site_label_1
_geom_bond_atom_site_label_2
_geom_bond_distance
_geom_bond_site_symmetry_2
_geom_bond_publ_flag
Cu1 O12 1.943(3) 2_466 ?
Cu1 O12 1.943(3) . ?
Cu1 N1 2.064(4) . ?
Cu1 N1 2.064(4) 2_466 ?
N1 C3 1.315(6) . ?
N1 C2 1.321(6) . ?
C2 C3 1.381(6) 2_566 ?
C2 H2 0.9300 . ?
C3 H3 0.9300 . ?
N11 C12 1.349(7) . ?
N11 C16 1.364(7) . ?
N11 H11 0.82(7) . ?
C12 O12 1.279(6) . ?
C12 C13 1.419(7) . ?
C13 C14 1.367(7) . ?
C13 C17 1.482(9) . ?
C14 C15 1.388(9) . ?
C14 H14 0.9300 . ?
C15 C16 1.323(9) . ?
C15 H15 0.9300 . ?
C16 H16 0.9300 . ?
C17 H17A 0.9600 . ?
C17 H17B 0.9600 . ?
C17 H17C 0.9600 . ?
O1W H1A 0.84(3) . ?
O1W H1B 0.84(3) . ?
Cl1 O3 1.300(13) . ?
Cl1 O1 1.312(17) . ?
Cl1 O4 1.35(3) . ?
Cl1 O1' 1.407(16) . ?
Cl1 O2 1.431(15) . ?
Cl1 O2' 1.455(10) . ?
Cl1 O3' 1.512(10) . ?
Cl1 O4' 1.51(2) . ?
